data_2231517
loop_
_publ_author_name
'Shelton, Alexander H.'
'Stephenson, Andrew'
'Ward, Michael D.'
'Kassim, Mohammad B.'

_publ_section_title
;
 1-Benzoyl-3-(pyridin-2-yl)-1<i>H</i>-pyrazole
;
_journal_coeditor_code HB6370
_journal_issue 9
_journal_name_full 'Acta Crystallographica Section E'
_journal_page_first o2445
_journal_paper_doi 10.1107/S1600536811033368
_journal_volume 67
_journal_year 2011
_chemical_formula_iupac 'C15 H11 N3 O'
_chemical_formula_moiety 'C15 H11 N3 O'
_chemical_formula_sum 'C15 H11 N3 O'
_chemical_formula_weight 249.27
_chemical_name_systematic
;
1-Benzoyl-3-(pyridin-2-yl)-1<i>H</i>-pyrazole
;
_space_group_IT_number 14
_symmetry_cell_setting monoclinic
_symmetry_space_group_name_Hall '-P 2yn'
_symmetry_space_group_name_H-M 'P 1 21/n 1'
_atom_sites_solution_hydrogens geom
_atom_sites_solution_primary direct
_atom_sites_solution_secondary difmap
_audit_creation_method SHELXL-97
_cell_angle_alpha 90.00
_cell_angle_beta 98.426(6)
_cell_angle_gamma 90.00
_cell_formula_units_Z 4
_cell_length_a 10.6325(11)
_cell_length_b 5.7775(6)
_cell_length_c 19.572(2)
_cell_measurement_reflns_used 7032
_cell_measurement_temperature 296(2)
_cell_measurement_theta_max 54.993
_cell_measurement_theta_min 4.670
_cell_volume 1189.3(2)
_computing_cell_refinement 'SAINT (Bruker, 2000)'
_computing_data_collection 'SMART (Bruker, 2000)'
_computing_data_reduction 'SAINT (Bruker, 2000)'
_computing_molecular_graphics 'SHELXTL (Sheldrick, 2008)'
_computing_publication_material
;
SHELXTL (Sheldrick, 2008), PARST (Nardelli, 1995) and PLATON
(Spek, 2009)
;
_computing_structure_refinement 'SHELXL97 (Sheldrick, 2008)'
_computing_structure_solution 'SHELXS97 (Sheldrick, 2008)'
_diffrn_ambient_temperature 296(2)
_diffrn_measured_fraction_theta_full 0.998
_diffrn_measured_fraction_theta_max 0.998
_diffrn_measurement_device_type 'Bruker SMART APEX CCD'
_diffrn_measurement_method \w
_diffrn_radiation_monochromator graphite
_diffrn_radiation_source 'fine-focus sealed tube'
_diffrn_radiation_type MoK\a
_diffrn_radiation_wavelength 0.71073
_diffrn_reflns_av_R_equivalents 0.0226
_diffrn_reflns_av_sigmaI/netI 0.0185
_diffrn_reflns_limit_h_max 13
_diffrn_reflns_limit_h_min -13
_diffrn_reflns_limit_k_max 7
_diffrn_reflns_limit_k_min -7
_diffrn_reflns_limit_l_max 25
_diffrn_reflns_limit_l_min -25
_diffrn_reflns_number 10450
_diffrn_reflns_theta_full 27.50
_diffrn_reflns_theta_max 27.50
_diffrn_reflns_theta_min 2.10
_exptl_absorpt_coefficient_mu 0.091
_exptl_absorpt_correction_T_max 0.9910
_exptl_absorpt_correction_T_min 0.9820
_exptl_absorpt_correction_type multi-scan
_exptl_absorpt_process_details '(SADABS; Bruker, 2000)'
_exptl_crystal_colour colourless
_exptl_crystal_density_diffrn 1.392
_exptl_crystal_density_method 'not measured'
_exptl_crystal_description block
_exptl_crystal_F_000 520
_exptl_crystal_size_max 0.20
_exptl_crystal_size_mid 0.15
_exptl_crystal_size_min 0.10
_refine_diff_density_max 0.351
_refine_diff_density_min -0.217
_refine_ls_extinction_coef 0.025(3)
_refine_ls_extinction_expression Fc^*^=kFc[1+0.001xFc^2^\l^3^/sin(2\q)]^-1/4^
_refine_ls_extinction_method 'SHELXL97 (Sheldrick, 2008)'
_refine_ls_goodness_of_fit_ref 0.999
_refine_ls_hydrogen_treatment constr
_refine_ls_matrix_type full
_refine_ls_number_parameters 173
_refine_ls_number_reflns 2735
_refine_ls_number_restraints 0
_refine_ls_restrained_S_all 0.999
_refine_ls_R_factor_all 0.0370
_refine_ls_R_factor_gt 0.0345
_refine_ls_shift/su_max 0.000
_refine_ls_shift/su_mean 0.000
_refine_ls_structure_factor_coef Fsqd
_refine_ls_weighting_details 'calc w=1/[\s^2^(Fo^2^)+(0.0577P)^2^+0.4300P] where P=(Fo^2^+2Fc^2^)/3'
_refine_ls_weighting_scheme calc
_refine_ls_wR_factor_gt 0.0947
_refine_ls_wR_factor_ref 0.0972
_reflns_number_gt 2532
_reflns_number_total 2735
_reflns_threshold_expression I>2\s(I)
_cod_data_source_file hb6370.cif
_cod_data_source_block I
_cod_original_sg_symbol_H-M 'P 21/n'
_cod_database_code 2231517
_cod_database_fobs_code 2231517

loop_
_symmetry_equiv_pos_as_xyz
'x, y, z'
'-x+1/2, y+1/2, -z+1/2'
'-x, -y, -z'
'x-1/2, -y-1/2, z-1/2'

loop_
_atom_site_type_symbol
_atom_site_label
_atom_site_fract_x
_atom_site_fract_y
_atom_site_fract_z
_atom_site_U_iso_or_equiv
_atom_site_adp_type
_atom_site_calc_flag
_atom_site_refinement_flags
_atom_site_occupancy
_atom_site_symmetry_multiplicity
O O1 0.13720(7) 1.43117(13) 0.06519(4) 0.02310(19) Uani d . 1 1
N N1 0.16990(8) 1.10288(14) 0.00732(4) 0.01636(19) Uani d . 1 1
N N2 0.24411(8) 0.91307(15) -0.00018(4) 0.01622(19) Uani d . 1 1
N N3 0.22475(8) 0.59436(16) -0.15957(4) 0.0200(2) Uani d . 1 1
C C4 0.43069(10) 1.04513(19) 0.25014(5) 0.0206(2) Uani d . 1 1
H H4 0.4799 1.0072 0.2919 0.025 Uiso calc R 1 1
C C3 0.34100(10) 0.88896(18) 0.21845(5) 0.0187(2) Uani d . 1 1
H H3 0.3304 0.7468 0.2392 0.022 Uiso calc R 1 1
C C2 0.26702(9) 0.94408(18) 0.15592(5) 0.0172(2) Uani d . 1 1
H H2 0.2096 0.8371 0.1338 0.021 Uiso calc R 1 1
C C1 0.27989(9) 1.16160(17) 0.12676(5) 0.0162(2) Uani d . 1 1
C C7 0.19083(9) 1.24595(17) 0.06590(5) 0.0169(2) Uani d . 1 1
C C10 0.20214(9) 0.83729(17) -0.06333(5) 0.0158(2) Uani d . 1 1
C C11 0.26054(9) 0.63418(17) -0.09172(5) 0.0163(2) Uani d . 1 1
C C15 0.27577(11) 0.4098(2) -0.18654(5) 0.0231(2) Uani d . 1 1
H H15 0.2519 0.3799 -0.2333 0.028 Uiso calc R 1 1
C C14 0.36167(10) 0.26093(19) -0.14932(6) 0.0231(2) Uani d . 1 1
H H14 0.3938 0.1344 -0.1705 0.028 Uiso calc R 1 1
C C5 0.44676(10) 1.25791(19) 0.21942(5) 0.0209(2) Uani d . 1 1
H H5 0.5091 1.3597 0.2397 0.025 Uiso calc R 1 1
C C6 0.36981(10) 1.31859(18) 0.15852(5) 0.0189(2) Uani d . 1 1
H H6 0.3781 1.4634 0.1389 0.023 Uiso calc R 1 1
C C13 0.39894(10) 0.30481(19) -0.07940(6) 0.0216(2) Uani d . 1 1
H H13 0.4570 0.2089 -0.0529 0.026 Uiso calc R 1 1
C C12 0.34759(9) 0.49456(18) -0.05019(5) 0.0186(2) Uani d . 1 1
H H12 0.3708 0.5284 -0.0036 0.022 Uiso calc R 1 1
C C9 0.10122(9) 0.97734(18) -0.09703(5) 0.0187(2) Uani d . 1 1
H H9 0.0569 0.9577 -0.1413 0.022 Uiso calc R 1 1
C C8 0.08350(9) 1.14563(18) -0.05088(5) 0.0185(2) Uani d . 1 1
H H8 0.0247 1.2657 -0.0573 0.022 Uiso calc R 1 1

loop_
_atom_site_aniso_label
_atom_site_aniso_U_11
_atom_site_aniso_U_22
_atom_site_aniso_U_33
_atom_site_aniso_U_12
_atom_site_aniso_U_13
_atom_site_aniso_U_23
O1 0.0271(4) 0.0165(4) 0.0252(4) 0.0037(3) 0.0025(3) -0.0009(3)
N1 0.0175(4) 0.0150(4) 0.0165(4) 0.0007(3) 0.0020(3) 0.0007(3)
N2 0.0181(4) 0.0141(4) 0.0167(4) 0.0002(3) 0.0031(3) -0.0001(3)
N3 0.0232(4) 0.0211(5) 0.0159(4) -0.0032(3) 0.0029(3) -0.0016(3)
C4 0.0183(5) 0.0258(5) 0.0175(5) 0.0038(4) 0.0021(4) -0.0022(4)
C3 0.0211(5) 0.0173(5) 0.0184(5) 0.0032(4) 0.0055(4) 0.0011(4)
C2 0.0183(5) 0.0155(5) 0.0181(5) -0.0010(4) 0.0039(4) -0.0024(4)
C1 0.0181(4) 0.0162(5) 0.0150(4) 0.0003(4) 0.0047(3) -0.0022(4)
C7 0.0187(5) 0.0151(5) 0.0177(4) -0.0018(4) 0.0050(4) -0.0003(4)
C10 0.0167(4) 0.0161(5) 0.0148(4) -0.0027(4) 0.0025(3) 0.0014(4)
C11 0.0162(4) 0.0168(5) 0.0162(4) -0.0035(4) 0.0035(3) -0.0005(4)
C15 0.0265(5) 0.0248(5) 0.0189(5) -0.0055(4) 0.0066(4) -0.0049(4)
C14 0.0217(5) 0.0205(5) 0.0290(5) -0.0035(4) 0.0105(4) -0.0065(4)
C5 0.0181(5) 0.0233(5) 0.0216(5) -0.0034(4) 0.0038(4) -0.0062(4)
C6 0.0218(5) 0.0161(5) 0.0198(5) -0.0024(4) 0.0066(4) -0.0022(4)
C13 0.0170(5) 0.0200(5) 0.0281(5) -0.0009(4) 0.0039(4) 0.0006(4)
C12 0.0179(4) 0.0198(5) 0.0178(5) -0.0027(4) 0.0020(3) -0.0006(4)
C9 0.0179(5) 0.0209(5) 0.0168(4) -0.0008(4) 0.0010(4) 0.0019(4)
C8 0.0169(4) 0.0190(5) 0.0192(5) 0.0000(4) 0.0010(4) 0.0033(4)

loop_
_atom_type_symbol
_atom_type_description
_atom_type_scat_dispersion_real
_atom_type_scat_dispersion_imag
_atom_type_scat_source
C C 0.0033 0.0016 'International Tables Vol C Tables 4.2.6.8 and 6.1.1.4'
H H 0.0000 0.0000 'International Tables Vol C Tables 4.2.6.8 and 6.1.1.4'
N N 0.0061 0.0033 'International Tables Vol C Tables 4.2.6.8 and 6.1.1.4'
O O 0.0106 0.0060 'International Tables Vol C Tables 4.2.6.8 and 6.1.1.4'

loop_
_geom_angle_atom_site_label_1
_geom_angle_atom_site_label_2
_geom_angle_atom_site_label_3
_geom_angle
N2 N1 C8 112.31(8)
N2 N1 C7 122.22(8)
C8 N1 C7 125.20(9)
C10 N2 N1 104.10(8)
C15 N3 C11 116.90(9)
C5 C4 C3 120.04(9)
C5 C4 H4 120.0
C3 C4 H4 120.0
C4 C3 C2 120.40(10)
C4 C3 H3 119.8
C2 C3 H3 119.8
C3 C2 C1 119.29(9)
C3 C2 H2 120.4
C1 C2 H2 120.4
C2 C1 C6 120.32(9)
C2 C1 C7 122.17(9)
C6 C1 C7 117.18(9)
O1 C7 N1 119.50(9)
O1 C7 C1 122.72(9)
N1 C7 C1 117.77(9)
N2 C10 C9 111.81(9)
N2 C10 C11 120.77(9)
C9 C10 C11 127.41(9)
N3 C11 C12 122.90(9)
N3 C11 C10 115.72(9)
C12 C11 C10 121.39(9)
N3 C15 C14 124.21(10)
N3 C15 H15 117.9
C14 C15 H15 117.9
C15 C14 C13 118.44(10)
C15 C14 H14 120.8
C13 C14 H14 120.8
C6 C5 C4 120.02(10)
C6 C5 H5 120.0
C4 C5 H5 120.0
C5 C6 C1 119.82(10)
C5 C6 H6 120.1
C1 C6 H6 120.1
C12 C13 C14 118.53(10)
C12 C13 H13 120.7
C14 C13 H13 120.7
C13 C12 C11 119.02(9)
C13 C12 H12 120.5
C11 C12 H12 120.5
C8 C9 C10 105.47(9)
C8 C9 H9 127.3
C10 C9 H9 127.3
C9 C8 N1 106.31(9)
C9 C8 H8 126.8
N1 C8 H8 126.8

loop_
_geom_bond_atom_site_label_1
_geom_bond_atom_site_label_2
_geom_bond_distance
O1 C7 1.2116(12)
N1 N2 1.3713(12)
N1 C8 1.3768(12)
N1 C7 1.4045(13)
N2 C10 1.3255(12)
N3 C15 1.3393(14)
N3 C11 1.3465(12)
C4 C5 1.3900(15)
C4 C3 1.3910(15)
C4 H4 0.9300
C3 C2 1.3913(14)
C3 H3 0.9300
C2 C1 1.3952(14)
C2 H2 0.9300
C1 C6 1.3961(14)
C1 C7 1.4908(13)
C10 C9 1.4260(14)
C10 C11 1.4740(14)
C11 C12 1.3955(14)
C15 C14 1.3819(16)
C15 H15 0.9300
C14 C13 1.3910(15)
C14 H14 0.9300
C5 C6 1.3883(14)
C5 H5 0.9300
C6 H6 0.9300
C13 C12 1.3850(15)
C13 H13 0.9300
C12 H12 0.9300
C9 C8 1.3589(15)
C9 H9 0.9300
C8 H8 0.9300

loop_
_geom_hbond_atom_site_label_D
_geom_hbond_atom_site_label_H
_geom_hbond_atom_site_label_A
_geom_hbond_site_symmetry_A
_geom_hbond_distance_DH
_geom_hbond_distance_HA
_geom_hbond_distance_DA
_geom_hbond_angle_DHA
_geom_hbond_publ_flag
C8 H8 O1 3_585 0.93 2.44 3.3720(13) 175 yes

loop_
_cod_related_entry_id
_cod_related_entry_database
_cod_related_entry_code
1 ChemSpider 30656939
